data_7131088
loop_
_publ_author_name
'Toda, Yasunori'
'Kooguchi, Airi'
'Sukegawa, Kimiya'
'Kikuchi, Ayaka'
'Suga, Hiroyuki'

_publ_section_title
;
 Ring-fused hexahydro-1,2,4,5-tetrazines: synthesis, structure, and
 mechanistic studies on isolable rotational isomers.
;
_journal_issue 6
_journal_name_full 'Chemical communications (Cambridge, England)'
_journal_page_first 700
_journal_page_last 703
_journal_paper_doi 10.1039/d2cc06170h
_journal_volume 59
_journal_year 2023
_chemical_formula_sum 'C22 H24 N4 O2'
_chemical_formula_weight 376.45
_space_group_crystal_system orthorhombic
_space_group_IT_number 33
_space_group_name_Hall 'P 2c -2n'
_space_group_name_H-M_alt 'P n a 21'
_atom_sites_solution_hydrogens geom
_atom_sites_solution_primary direct
_atom_sites_solution_secondary difmap
_audit_update_record
;
2022-11-01 deposited with the CCDC.	2022-12-12 downloaded from the CCDC.
;
_cell_angle_alpha 90
_cell_angle_beta 90
_cell_angle_gamma 90
_cell_formula_units_Z 4
_cell_length_a 18.660(2)
_cell_length_b 13.2963(15)
_cell_length_c 7.8585(9)
_cell_measurement_reflns_used 228
_cell_measurement_temperature 296.(2)
_cell_measurement_theta_max 22.3726
_cell_measurement_theta_min 3.3487
_cell_volume 1949.8(4)
_computing_cell_refinement 'APEX2 v2010.11-3 (Bruker AXS)'
_computing_data_collection 'Bruker Instrument Service v2010.11.0.0'
_computing_data_reduction 'SAINT V7.68A (Bruker AXS, 2009)'
_computing_molecular_graphics 'XSHELL V6.3.1 (Bruker AXS)'
_computing_publication_material 'Generate Report (Bruker AXS)'
_computing_structure_refinement 'SHELXL-97 (Sheldrick, 2008)'
_computing_structure_solution 'SHELXS-97 (Sheldrick, 2008)'
_diffrn_ambient_temperature 296.(2)
_diffrn_detector_area_resol_mean 8.3333
_diffrn_measured_fraction_theta_full 0.997
_diffrn_measured_fraction_theta_max 0.997
_diffrn_measurement_device_type 'Bruker D8 goniometer'
_diffrn_measurement_method 'omega scans'
_diffrn_radiation_monochromator graphite
_diffrn_radiation_type MoK\a
_diffrn_radiation_wavelength 0.71073
_diffrn_reflns_av_R_equivalents 0.0237
_diffrn_reflns_av_sigmaI/netI 0.0278
_diffrn_reflns_limit_h_max 22
_diffrn_reflns_limit_h_min -12
_diffrn_reflns_limit_k_max 15
_diffrn_reflns_limit_k_min -15
_diffrn_reflns_limit_l_max 9
_diffrn_reflns_limit_l_min -8
_diffrn_reflns_number 8906
_diffrn_reflns_theta_full 25.08
_diffrn_reflns_theta_max 25.08
_diffrn_reflns_theta_min 1.88
_diffrn_source 'sealed tube'
_exptl_absorpt_coefficient_mu 0.084
_exptl_absorpt_correction_T_max 0.97
_exptl_absorpt_correction_T_min 0.79
_exptl_absorpt_correction_type multi-scan
_exptl_absorpt_process_details 'SADABS V2008/1 (Bruker AXS)'
_exptl_crystal_colour colourless
_exptl_crystal_density_diffrn 1.282
_exptl_crystal_density_method 'not measured'
_exptl_crystal_description block
_exptl_crystal_F_000 800
_exptl_crystal_size_max 0.850
_exptl_crystal_size_mid 0.390
_exptl_crystal_size_min 0.320
_refine_diff_density_max 0.145
_refine_diff_density_min -0.192
_refine_ls_abs_structure_details 'Flack H D (1983), Acta Cryst. A39, 876-881'
_refine_ls_abs_structure_Flack 2.5(17)
_refine_ls_extinction_method none
_refine_ls_goodness_of_fit_ref 1.253
_refine_ls_hydrogen_treatment mixed
_refine_ls_matrix_type full
_refine_ls_number_parameters 255
_refine_ls_number_reflns 3305
_refine_ls_number_restraints 1
_refine_ls_restrained_S_all 1.253
_refine_ls_R_factor_all 0.0561
_refine_ls_R_factor_gt 0.0418
_refine_ls_shift/su_max 0.009
_refine_ls_shift/su_mean 0.002
_refine_ls_structure_factor_coef Fsqd
_refine_ls_weighting_details 'calc w=1/[\s^2^(Fo^2^)+(0.0540P)^2^+0.0000P] where P=(Fo^2^+2Fc^2^)/3'
_refine_ls_weighting_scheme calc
_refine_ls_wR_factor_gt 0.1046
_refine_ls_wR_factor_ref 0.1136
_reflns_number_gt 2686
_reflns_number_total 3305
_reflns_threshold_expression >2sigma(I)
_cod_data_source_file d2cc06170h2.cif
_cod_data_source_block I_CCDC1
_cod_depositor_comments 'Adding full bibliography for 7131087--7131090.cif.'
_cod_database_code 7131088

loop_
_space_group_symop_operation_xyz
'x, y, z'
'-x, -y, z+1/2'
'-x+1/2, y+1/2, z+1/2'
'x+1/2, -y+1/2, z'

loop_
_atom_site_type_symbol
_atom_site_label
_atom_site_fract_x
_atom_site_fract_y
_atom_site_fract_z
_atom_site_U_iso_or_equiv
_atom_site_adp_type
_atom_site_calc_flag
_atom_site_refinement_flags
_atom_site_occupancy
_atom_site_disorder_assembly
_atom_site_disorder_group
O O1 0.04406(12) 0.45571(15) 0.4754(3) 0.0908(7) Uani d . 1 . .
O O2 0.20259(11) 0.55169(15) 0.8930(3) 0.0798(6) Uani d . 1 . .
N N1 0.04151(9) 0.71953(13) 0.4927(2) 0.0450(4) Uani d . 1 . .
N N2 0.07511(9) 0.62193(13) 0.4872(2) 0.0470(5) Uani d . 1 . .
N N3 0.13358(11) 0.65577(14) 0.7419(2) 0.0553(5) Uani d . 1 . .
N N4 0.09560(11) 0.75065(14) 0.7567(2) 0.0494(5) Uani d . 1 . .
C C1 -0.07622(16) 1.0278(2) 0.7329(4) 0.0719(8) Uani d . 1 . .
H H1 -0.0976 1.0905 0.7474 0.086 Uiso calc R 1 . .
C C2 -0.11450(15) 0.9425(2) 0.7683(3) 0.0663(8) Uani d . 1 . .
H H2 -0.1615 0.9483 0.8064 0.08 Uiso calc R 1 . .
C C3 -0.08433(13) 0.8470(2) 0.7484(3) 0.0566(6) Uani d . 1 . .
C C4 -0.01379(12) 0.84068(17) 0.6918(3) 0.0465(6) Uani d . 1 . .
C C5 0.02501(12) 0.74119(17) 0.6741(3) 0.0452(5) Uani d . 1 . .
H H5 -0.0029 0.6864 0.725 0.054 Uiso calc R 1 . .
C C6 0.14376(12) 0.61411(18) 0.5723(3) 0.0479(6) Uani d . 1 . .
H H6 0.1547 0.5424 0.5853 0.058 Uiso calc R 1 . .
C C7 0.20354(11) 0.66083(17) 0.4687(3) 0.0473(5) Uani d . 1 . .
C C8 0.21344(13) 0.76388(19) 0.4661(4) 0.0619(7) Uani d . 1 . .
H H8 0.1854 0.8046 0.5355 0.074 Uiso calc R 1 . .
C C9 0.26429(15) 0.8071(2) 0.3619(5) 0.0756(8) Uani d . 1 . .
H H9 0.2697 0.8766 0.3596 0.091 Uiso calc R 1 . .
C C10 0.30616(15) 0.7484(3) 0.2633(4) 0.0768(9) Uani d . 1 . .
H H10 0.3408 0.7777 0.194 0.092 Uiso calc R 1 . .
C C11 -0.00694(17) 1.0222(2) 0.6765(4) 0.0706(8) Uani d . 1 . .
H H11 0.0189 1.0803 0.6524 0.085 Uiso calc R 1 . .
C C12 0.02378(14) 0.9290(2) 0.6562(3) 0.0594(7) Uani d . 1 . .
H H12 0.0708 0.9247 0.6176 0.071 Uiso calc R 1 . .
C C13 0.02861(15) 0.5443(2) 0.4629(4) 0.0653(7) Uani d . 1 . .
C C14 -0.04259(14) 0.5904(2) 0.4149(4) 0.0725(8) Uani d . 1 . .
H H14A -0.0777 0.5813 0.5046 0.087 Uiso calc R 1 . .
H H14B -0.061 0.5614 0.3103 0.087 Uiso calc R 1 . .
C C15 -0.02389(12) 0.7012(2) 0.3913(3) 0.0601(7) Uani d . 1 . .
H H15A -0.0152 0.7159 0.2721 0.072 Uiso calc R 1 . .
H H15B -0.0628 0.7435 0.431 0.072 Uiso calc R 1 . .
C C16 0.0882(2) 0.7605(2) 0.9439(4) 0.0801(9) Uani d . 1 . .
H H16A 0.0957 0.8298 0.9782 0.096 Uiso calc R 1 . .
H H16B 0.0406 0.7402 0.9795 0.096 Uiso calc R 1 . .
C C17 0.14131(18) 0.6965(2) 1.0202(4) 0.0860(11) Uani d . 1 . .
H H17A 0.1214 0.6609 1.117 0.103 Uiso calc R 1 . .
H H17B 0.1821 0.7358 1.0584 0.103 Uiso calc R 1 . .
C C18 0.16349(12) 0.62358(18) 0.8831(3) 0.0495(6) Uani d . 1 . .
C C19 0.29804(13) 0.6463(3) 0.2644(4) 0.0727(9) Uani d . 1 . .
H H19 0.3273 0.6072 0.1951 0.087 Uiso calc R 1 . .
C C20 0.24692(13) 0.59897(19) 0.3670(4) 0.0575(6) Uani d . 1 . .
C C21 0.2393(2) 0.4861(2) 0.3628(5) 0.0966(11) Uani d . 1 . .
H H21A 0.2696 0.4591 0.2753 0.145 Uiso calc R 1 . .
H H21B 0.1903 0.4688 0.3394 0.145 Uiso calc R 1 . .
H H21C 0.2531 0.4587 0.4709 0.145 Uiso calc R 1 . .
C C22 -0.12950(15) 0.7547(2) 0.7867(4) 0.0792(9) Uani d . 1 . .
H H22A -0.1376 0.7178 0.6835 0.119 Uiso calc R 1 . .
H H22B -0.1746 0.7752 0.8339 0.119 Uiso calc R 1 . .
H H22C -0.1048 0.7127 0.8668 0.119 Uiso calc R 1 . .

loop_
_atom_site_aniso_label
_atom_site_aniso_U_11
_atom_site_aniso_U_22
_atom_site_aniso_U_33
_atom_site_aniso_U_12
_atom_site_aniso_U_13
_atom_site_aniso_U_23
O1 0.1023(15) 0.0533(12) 0.1167(18) -0.0134(11) 0.0105(14) -0.0248(13)
O2 0.0927(13) 0.0753(13) 0.0712(13) 0.0411(11) -0.0170(12) 0.0014(10)
N1 0.0451(10) 0.0499(11) 0.0401(11) 0.0030(9) -0.0006(8) -0.0028(9)
N2 0.0478(10) 0.0461(11) 0.0470(11) 0.0000(9) 0.0037(10) -0.0088(9)
N3 0.0757(13) 0.0499(12) 0.0403(11) 0.0277(10) -0.0030(10) -0.0040(9)
N4 0.0648(12) 0.0441(11) 0.0393(10) 0.0199(9) -0.0071(10) -0.0077(8)
C1 0.0829(19) 0.0666(19) 0.0661(18) 0.0334(15) 0.0086(16) 0.0141(15)
C2 0.0674(16) 0.075(2) 0.0565(16) 0.0280(15) 0.0085(15) 0.0093(14)
C3 0.0587(14) 0.0674(17) 0.0438(13) 0.0113(12) 0.0055(12) 0.0063(12)
C4 0.0504(13) 0.0493(14) 0.0397(12) 0.0107(11) 0.0003(11) 0.0040(10)
C5 0.0469(13) 0.0461(13) 0.0425(13) 0.0032(10) 0.0031(11) -0.0008(10)
C6 0.0565(14) 0.0440(13) 0.0433(12) 0.0127(11) 0.0016(12) -0.0073(10)
C7 0.0469(12) 0.0501(14) 0.0449(13) 0.0055(10) -0.0078(11) -0.0047(11)
C8 0.0552(14) 0.0591(16) 0.0715(18) -0.0044(12) 0.0008(14) -0.0078(14)
C9 0.0650(17) 0.0725(19) 0.089(2) -0.0206(15) -0.0024(19) -0.0023(18)
C10 0.0478(15) 0.106(3) 0.076(2) -0.0184(16) -0.0041(17) 0.0082(19)
C11 0.083(2) 0.0493(17) 0.079(2) 0.0143(15) 0.0021(17) 0.0125(14)
C12 0.0619(15) 0.0540(17) 0.0623(16) 0.0172(13) 0.0030(13) 0.0093(12)
C13 0.0717(17) 0.0601(18) 0.0639(17) -0.0185(14) 0.0141(15) -0.0235(14)
C14 0.0536(15) 0.085(2) 0.079(2) -0.0145(14) 0.0037(14) -0.0219(17)
C15 0.0475(13) 0.084(2) 0.0484(14) -0.0069(13) -0.0037(12) -0.0082(13)
C16 0.113(2) 0.084(2) 0.0435(14) 0.0426(18) -0.0132(16) -0.0145(14)
C17 0.114(3) 0.099(2) 0.0457(15) 0.051(2) -0.0176(16) -0.0128(15)
C18 0.0502(13) 0.0481(14) 0.0501(14) 0.0104(11) -0.0066(12) 0.0046(11)
C19 0.0456(14) 0.103(3) 0.069(2) 0.0078(15) 0.0056(15) -0.0051(17)
C20 0.0483(13) 0.0657(17) 0.0586(15) 0.0085(12) -0.0050(13) -0.0075(13)
C21 0.105(2) 0.068(2) 0.118(3) 0.0214(18) 0.045(2) -0.019(2)
C22 0.0669(18) 0.089(2) 0.082(2) 0.0006(16) 0.0208(17) 0.0077(17)

loop_
_atom_type_symbol
_atom_type_description
_atom_type_scat_dispersion_real
_atom_type_scat_dispersion_imag
_atom_type_scat_source
C C 0.0033 0.0016 'International Tables Vol C Tables 4.2.6.8 and 6.1.1.4'
H H 0.0000 0.0000 'International Tables Vol C Tables 4.2.6.8 and 6.1.1.4'
N N 0.0061 0.0033 'International Tables Vol C Tables 4.2.6.8 and 6.1.1.4'
O O 0.0106 0.0060 'International Tables Vol C Tables 4.2.6.8 and 6.1.1.4'

loop_
_geom_angle_atom_site_label_1
_geom_angle_atom_site_label_2
_geom_angle_atom_site_label_3
_geom_angle_site_symmetry_1
_geom_angle_site_symmetry_3
_geom_angle
_geom_angle_publ_flag
N2 N1 C15 . . 101.24(17) ?
N2 N1 C5 . . 107.05(16) ?
C15 N1 C5 . . 112.20(17) ?
C13 N2 N1 . . 114.16(18) ?
C13 N2 C6 . . 125.0(2) ?
N1 N2 C6 . . 115.81(16) ?
C18 N3 N4 . . 115.01(18) ?
C18 N3 C6 . . 126.43(18) ?
N4 N3 C6 . . 117.90(17) ?
N3 N4 C5 . . 109.08(17) ?
N3 N4 C16 . . 101.65(17) ?
C5 N4 C16 . . 111.2(2) ?
C2 C1 C11 . . 120.9(3) ?
C2 C1 H1 . . 119.6 ?
C11 C1 H1 . . 119.6 ?
C1 C2 C3 . . 121.3(2) ?
C1 C2 H2 . . 119.3 ?
C3 C2 H2 . . 119.3 ?
C4 C3 C2 . . 118.1(2) ?
C4 C3 C22 . . 122.7(2) ?
C2 C3 C22 . . 119.2(2) ?
C3 C4 C12 . . 119.2(2) ?
C3 C4 C5 . . 122.3(2) ?
C12 C4 C5 . . 118.4(2) ?
N4 C5 N1 . . 104.69(16) ?
N4 C5 C4 . . 108.19(17) ?
N1 C5 C4 . . 110.90(18) ?
N4 C5 H5 . . 111.0 ?
N1 C5 H5 . . 111.0 ?
C4 C5 H5 . . 111.0 ?
N2 C6 N3 . . 106.26(17) ?
N2 C6 C7 . . 111.93(19) ?
N3 C6 C7 . . 115.6(2) ?
N2 C6 H6 . . 107.6 ?
N3 C6 H6 . . 107.6 ?
C7 C6 H6 . . 107.6 ?
C8 C7 C20 . . 119.7(2) ?
C8 C7 C6 . . 120.9(2) ?
C20 C7 C6 . . 119.4(2) ?
C9 C8 C7 . . 120.9(3) ?
C9 C8 H8 . . 119.5 ?
C7 C8 H8 . . 119.5 ?
C10 C9 C8 . . 119.9(3) ?
C10 C9 H9 . . 120.0 ?
C8 C9 H9 . . 120.0 ?
C9 C10 C19 . . 120.4(3) ?
C9 C10 H10 . . 119.8 ?
C19 C10 H10 . . 119.8 ?
C1 C11 C12 . . 118.8(3) ?
C1 C11 H11 . . 120.6 ?
C12 C11 H11 . . 120.6 ?
C11 C12 C4 . . 121.7(2) ?
C11 C12 H12 . . 119.2 ?
C4 C12 H12 . . 119.2 ?
O1 C13 N2 . . 124.9(3) ?
O1 C13 C14 . . 128.4(3) ?
N2 C13 C14 . . 106.7(2) ?
C13 C14 C15 . . 102.8(2) ?
C13 C14 H14A . . 111.2 ?
C15 C14 H14A . . 111.2 ?
C13 C14 H14B . . 111.2 ?
C15 C14 H14B . . 111.2 ?
H14A C14 H14B . . 109.1 ?
N1 C15 C14 . . 106.4(2) ?
N1 C15 H15A . . 110.4 ?
C14 C15 H15A . . 110.4 ?
N1 C15 H15B . . 110.4 ?
C14 C15 H15B . . 110.4 ?
H15A C15 H15B . . 108.6 ?
C17 C16 N4 . . 107.3(2) ?
C17 C16 H16A . . 110.3 ?
N4 C16 H16A . . 110.3 ?
C17 C16 H16B . . 110.3 ?
N4 C16 H16B . . 110.3 ?
H16A C16 H16B . . 108.5 ?
C16 C17 C18 . . 105.8(2) ?
C16 C17 H17A . . 110.6 ?
C18 C17 H17A . . 110.6 ?
C16 C17 H17B . . 110.6 ?
C18 C17 H17B . . 110.6 ?
H17A C17 H17B . . 108.7 ?
O2 C18 N3 . . 124.8(2) ?
O2 C18 C17 . . 129.1(2) ?
N3 C18 C17 . . 106.11(19) ?
C10 C19 C20 . . 121.8(3) ?
C10 C19 H19 . . 119.1 ?
C20 C19 H19 . . 119.1 ?
C19 C20 C7 . . 117.2(2) ?
C19 C20 C21 . . 120.0(2) ?
C7 C20 C21 . . 122.8(2) ?
C20 C21 H21A . . 109.5 ?
C20 C21 H21B . . 109.5 ?
H21A C21 H21B . . 109.5 ?
C20 C21 H21C . . 109.5 ?
H21A C21 H21C . . 109.5 ?
H21B C21 H21C . . 109.5 ?
C3 C22 H22A . . 109.5 ?
C3 C22 H22B . . 109.5 ?
H22A C22 H22B . . 109.5 ?
C3 C22 H22C . . 109.5 ?
H22A C22 H22C . . 109.5 ?
H22B C22 H22C . . 109.5 ?

loop_
_geom_bond_atom_site_label_1
_geom_bond_atom_site_label_2
_geom_bond_site_symmetry_2
_geom_bond_distance
_geom_bond_publ_flag
O1 C13 . 1.216(3) ?
O2 C18 . 1.205(3) ?
N1 N2 . 1.442(2) ?
N1 C15 . 1.478(3) ?
N1 C5 . 1.486(3) ?
N2 C13 . 1.362(3) ?
N2 C6 . 1.449(3) ?
N3 C18 . 1.314(3) ?
N3 N4 . 1.452(2) ?
N3 C6 . 1.455(3) ?
N4 C5 . 1.474(3) ?
N4 C16 . 1.484(4) ?
C1 C2 . 1.369(4) ?
C1 C11 . 1.369(4) ?
C1 H1 . 0.93 ?
C2 C3 . 1.399(3) ?
C2 H2 . 0.93 ?
C3 C4 . 1.392(3) ?
C3 C22 . 1.519(4) ?
C4 C12 . 1.396(3) ?
C4 C5 . 1.514(3) ?
C5 H5 . 0.98 ?
C6 C7 . 1.514(3) ?
C6 H6 . 0.98 ?
C7 C8 . 1.383(3) ?
C7 C20 . 1.404(3) ?
C8 C9 . 1.379(4) ?
C8 H8 . 0.93 ?
C9 C10 . 1.349(4) ?
C9 H9 . 0.93 ?
C10 C19 . 1.366(4) ?
C10 H10 . 0.93 ?
C11 C12 . 1.374(4) ?
C11 H11 . 0.93 ?
C12 H12 . 0.93 ?
C13 C14 . 1.511(4) ?
C14 C15 . 1.526(4) ?
C14 H14A . 0.97 ?
C14 H14B . 0.97 ?
C15 H15A . 0.97 ?
C15 H15B . 0.97 ?
C16 C17 . 1.437(4) ?
C16 H16A . 0.97 ?
C16 H16B . 0.97 ?
C17 C18 . 1.508(4) ?
C17 H17A . 0.97 ?
C17 H17B . 0.97 ?
C19 C20 . 1.399(4) ?
C19 H19 . 0.93 ?
C20 C21 . 1.507(4) ?
C21 H21A . 0.96 ?
C21 H21B . 0.96 ?
C21 H21C . 0.96 ?
C22 H22A . 0.96 ?
C22 H22B . 0.96 ?
C22 H22C . 0.96 ?
